data_4319626
loop_
_publ_author_name
'Markus Gl\"ockle'
'Klaus H\"ubler'
'Hans-J\"urgen K\"ummerer'
'Gert Denninger'
'Wolfgang Kaim'

_publ_contact_author
;
   Prof. Dr. W. Kaim
   Institut f\"ur Anorganische Chemie
   Universit\"at Stuttgart
   Pfaffenwaldring 55
   D-70550 Stuttgart
   Germany
;
_publ_contact_author_email kaim@iac.uni-stuttgart.de
_publ_contact_author_fax '049 711 685-4165'
_publ_contact_author_phone '049 711 685-4171'
_publ_section_title
;
 Dicopper(I) Complexes with Reduced States of
 3,6-Bis(2'-pyrimidyl)-1,2,4,5-tetrazine: Crystal Structures and
 Spectroscopic Properties of the Free Ligand, a Radical Species, and a
 Complex of the 1,4-Dihydro Form
;
_journal_name_full 'Inorganic Chemistry'
_journal_page_first 2263
_journal_page_last 2269
_journal_paper_doi 10.1021/ic001228q
_journal_volume 40
_journal_year 2001
_chemical_formula_sum 'C10 H6 N8'
_chemical_formula_weight 238.23
_chemical_name_common bmtz
_chemical_name_systematic 3,6-bis(2'-pyrimidyl)-1,2,4,5-tetrazine
_space_group_IT_number 14
_symmetry_cell_setting monoclinic
_symmetry_space_group_name_Hall '-P 2ybc'
_symmetry_space_group_name_H-M 'P 1 21/c 1'
_atom_sites_solution_hydrogens geom
_atom_sites_solution_primary direct
_atom_sites_solution_secondary difmap
_audit_creation_method SHELXL-97
_cell_angle_alpha 90.00
_cell_angle_beta 94.92(3)
_cell_angle_gamma 90.00
_cell_formula_units_Z 2
_cell_length_a 3.8234(8)
_cell_length_b 10.147(2)
_cell_length_c 13.195(3)
_cell_measurement_reflns_used 33
_cell_measurement_temperature 173(2)
_cell_measurement_theta_max 12.91
_cell_measurement_theta_min 7.65
_cell_volume 510.03(19)
_computing_cell_refinement 'Bruker XSCANS'
_computing_data_collection 'Bruker XSCANS'
_computing_data_reduction 'Bruker SHELXTL'
_computing_molecular_graphics 'Bruker SHELXTL'
_computing_publication_material 'Bruker SHELXTL'
_computing_structure_refinement 'SHELXL-97 (Sheldrick, 1997)'
_computing_structure_solution 'SHELXS-97 (Sheldrick, 1990)'
_diffrn_ambient_temperature 173(2)
_diffrn_measured_fraction_theta_full 0.983
_diffrn_measured_fraction_theta_max 0.983
_diffrn_measurement_device_type 'Bruker P4'
_diffrn_measurement_method '\w scans'
_diffrn_radiation_monochromator graphite
_diffrn_radiation_source 'fine-focus sealed tube'
_diffrn_radiation_type MoK\a
_diffrn_radiation_wavelength 0.71073
_diffrn_reflns_av_R_equivalents 0.0753
_diffrn_reflns_av_sigmaI/netI 0.0619
_diffrn_reflns_limit_h_max 5
_diffrn_reflns_limit_h_min -1
_diffrn_reflns_limit_k_max 13
_diffrn_reflns_limit_k_min -3
_diffrn_reflns_limit_l_max 17
_diffrn_reflns_limit_l_min -17
_diffrn_reflns_number 2074
_diffrn_reflns_theta_full 28.99
_diffrn_reflns_theta_max 28.99
_diffrn_reflns_theta_min 2.54
_diffrn_standards_interval_count 98
_diffrn_standards_number 2
_exptl_absorpt_coefficient_mu 0.108
_exptl_absorpt_correction_type none
_exptl_crystal_colour 'deep red'
_exptl_crystal_density_diffrn 1.551
_exptl_crystal_density_method 'not measured'
_exptl_crystal_description rods
_exptl_crystal_F_000 244
_exptl_crystal_size_max 0.50
_exptl_crystal_size_mid 0.20
_exptl_crystal_size_min 0.20
_refine_diff_density_max 0.363
_refine_diff_density_min -0.238
_refine_diff_density_rms 0.052
_refine_ls_extinction_coef 0.013(10)
_refine_ls_extinction_expression Fc^*^=kFc[1+0.001xFc^2^\l^3^/sin(2\q)]^-1/4^
_refine_ls_extinction_method SHELXL
_refine_ls_goodness_of_fit_ref 1.052
_refine_ls_hydrogen_treatment mixed
_refine_ls_matrix_type full
_refine_ls_number_parameters 95
_refine_ls_number_reflns 1328
_refine_ls_number_restraints 0
_refine_ls_restrained_S_all 1.052
_refine_ls_R_factor_all 0.0548
_refine_ls_R_factor_gt 0.0426
_refine_ls_shift/su_max 0.003
_refine_ls_shift/su_mean 0.000
_refine_ls_structure_factor_coef Fsqd
_refine_ls_weighting_details 'calc w=1/[\s^2^(Fo^2^)+(0.0708P)^2^+0.1459P] where P=(Fo^2^+2Fc^2^)/3'
_refine_ls_weighting_scheme calc
_refine_ls_wR_factor_gt 0.1176
_refine_ls_wR_factor_ref 0.1334
_reflns_number_gt 1075
_reflns_number_total 1328
_reflns_threshold_expression >2sigma(I)
_cod_data_source_file ic001228q_1.cif
_cod_data_source_block bmtz
_cod_depositor_comments
;
The following automatic conversions were performed:

'_symmetry_cell_setting' value 'Monoclinic' changed to 'monoclinic'
according to the built-in table from CIF Core dictionary named
'cif_core.dic' version 2.4.1 from 2010-06-29.

Automatic conversion script
Id: cif_fix_values 1646 2011-03-28 12:23:43Z adriana 

The following automatic conversions were performed:
data name '_publ_contact_autor' replaced with '_publ_contact_author'
as specified in the replacement file
'/home/antanas/src/cod-tools/trunk/data/replacement-values/replacement_tags.lst'.

Automatic conversion script
Id: cif_correct_tags 4998 2017-03-02 13:24:31Z antanas 
;
_cod_original_cell_volume 510.06(18)
_cod_database_code 4319626

loop_
_symmetry_equiv_pos_as_xyz
'x, y, z'
'-x, y+1/2, -z+1/2'
'-x, -y, -z'
'x, -y-1/2, z-1/2'

loop_
_atom_site_label
_atom_site_type_symbol
_atom_site_fract_x
_atom_site_fract_y
_atom_site_fract_z
_atom_site_U_iso_or_equiv
_atom_site_adp_type
_atom_site_occupancy
_atom_site_symmetry_multiplicity
_atom_site_calc_flag
_atom_site_refinement_flags
_atom_site_disorder_assembly
_atom_site_disorder_group
N1 N 0.1241(3) 0.84168(10) 0.94175(10) 0.0287(3) Uani 1 1 d . . .
C1 C 0.2141(4) 0.94861(13) 0.88985(12) 0.0318(3) Uani 1 1 d . . .
H1 H 0.184(6) 1.0383(19) 0.9203(18) 0.051(6) Uiso 1 1 d . . .
N2 N -0.1109(3) 0.61952(11) 1.03251(9) 0.0271(3) Uani 1 1 d . . .
C2 C 0.3521(4) 0.94011(14) 0.79662(11) 0.0309(3) Uani 1 1 d . . .
H2 H 0.423(5) 1.014(2) 0.7595(16) 0.042(5) Uiso 1 1 d . . .
N3 N -0.1927(3) 0.51074(11) 1.08144(9) 0.0275(3) Uani 1 1 d . . .
C3 C 0.3929(4) 0.81510(15) 0.75813(12) 0.0317(3) Uani 1 1 d . . .
H3 H 0.498(5) 0.7982(18) 0.6935(17) 0.044(5) Uiso 1 1 d . . .
N4 N 0.3058(3) 0.70614(11) 0.80771(9) 0.0283(3) Uani 1 1 d . . .
C5 C 0.1756(3) 0.72627(12) 0.89713(10) 0.0223(3) Uani 1 1 d . . .
C6 C 0.0797(3) 0.60513(11) 0.95268(9) 0.0212(3) Uani 1 1 d . . .

loop_
_atom_site_aniso_label
_atom_site_aniso_U_11
_atom_site_aniso_U_22
_atom_site_aniso_U_33
_atom_site_aniso_U_23
_atom_site_aniso_U_13
_atom_site_aniso_U_12
N1 0.0379(6) 0.0213(6) 0.0281(6) -0.0002(4) 0.0099(5) 0.0006(5)
C1 0.0412(8) 0.0211(6) 0.0344(8) 0.0017(5) 0.0101(6) -0.0011(5)
N2 0.0357(6) 0.0213(5) 0.0260(6) 0.0021(4) 0.0120(5) 0.0017(4)
C2 0.0354(7) 0.0253(6) 0.0328(7) 0.0081(5) 0.0079(5) -0.0023(5)
N3 0.0371(6) 0.0218(5) 0.0252(6) 0.0032(4) 0.0123(4) 0.0013(4)
C3 0.0389(7) 0.0294(7) 0.0284(7) 0.0073(5) 0.0117(6) 0.0013(6)
N4 0.0380(6) 0.0238(5) 0.0248(6) 0.0031(4) 0.0129(5) 0.0022(4)
C5 0.0238(6) 0.0215(6) 0.0222(6) 0.0028(4) 0.0053(4) 0.0006(4)
C6 0.0229(6) 0.0214(6) 0.0195(5) 0.0016(4) 0.0037(4) 0.0011(4)

loop_
_atom_type_symbol
_atom_type_description
_atom_type_scat_dispersion_real
_atom_type_scat_dispersion_imag
_atom_type_scat_source
C C 0.0033 0.0016 'International Tables Vol C Tables 4.2.6.8 and 6.1.1.4'
H H 0.0000 0.0000 'International Tables Vol C Tables 4.2.6.8 and 6.1.1.4'
N N 0.0061 0.0033 'International Tables Vol C Tables 4.2.6.8 and 6.1.1.4'

loop_
_geom_angle_atom_site_label_1
_geom_angle_atom_site_label_2
_geom_angle_atom_site_label_3
_geom_angle
_geom_angle_site_symmetry_1
_geom_angle_site_symmetry_3
_geom_angle_publ_flag
C5 N1 C1 115.49(12) . . ?
N1 C1 C2 122.50(13) . . ?
N1 C1 H1 119.0(13) . . ?
C2 C1 H1 118.5(13) . . ?
N3 N2 C6 117.26(11) . . ?
C3 C2 C1 116.66(12) . . ?
C3 C2 H2 119.2(12) . . ?
C1 C2 H2 124.1(12) . . ?
N2 N3 C6 117.90(11) . 3_567 ?
N4 C3 C2 122.52(13) . . ?
N4 C3 H3 114.5(11) . . ?
C2 C3 H3 123.0(11) . . ?
C5 N4 C3 115.59(12) . . ?
N1 C5 N4 127.25(12) . . ?
N1 C5 C6 117.04(11) . . ?
N4 C5 C6 115.71(11) . . ?
N2 C6 N3 124.85(11) . 3_567 ?
N2 C6 C5 118.01(11) . . ?
N3 C6 C5 117.15(11) 3_567 . ?

loop_
_geom_bond_atom_site_label_1
_geom_bond_atom_site_label_2
_geom_bond_distance
_geom_bond_site_symmetry_2
_geom_bond_publ_flag
N1 C5 1.3330(16) . ?
N1 C1 1.3436(17) . ?
C1 C2 1.382(2) . ?
C1 H1 1.01(2) . ?
N2 N3 1.3296(15) . ?
N2 C6 1.3393(17) . ?
C2 C3 1.380(2) . ?
C2 H2 0.95(2) . ?
N3 C6 1.3437(16) 3_567 ?
C3 N4 1.3412(17) . ?
C3 H3 0.99(2) . ?
N4 C5 1.3351(17) . ?
C5 C6 1.4930(16) . ?
C6 N3 1.3437(16) 3_567 ?

loop_
_geom_torsion_atom_site_label_1
_geom_torsion_atom_site_label_2
_geom_torsion_atom_site_label_3
_geom_torsion_atom_site_label_4
_geom_torsion
_geom_torsion_site_symmetry_1
_geom_torsion_site_symmetry_2
_geom_torsion_site_symmetry_3
_geom_torsion_site_symmetry_4
_geom_torsion_publ_flag
C5 N1 C1 C2 -0.2(2) . . . . ?
N1 C1 C2 C3 0.3(2) . . . . ?
C6 N2 N3 C6 -0.2(2) . . . 3_567 ?
C1 C2 C3 N4 -0.2(2) . . . . ?
C2 C3 N4 C5 0.1(2) . . . . ?
C1 N1 C5 N4 0.1(2) . . . . ?
C1 N1 C5 C6 179.82(12) . . . . ?
C3 N4 C5 N1 -0.1(2) . . . . ?
C3 N4 C5 C6 -179.78(12) . . . . ?
N3 N2 C6 N3 0.2(2) . . . 3_567 ?
N3 N2 C6 C5 -179.69(11) . . . . ?
N1 C5 C6 N2 12.51(18) . . . . ?
N4 C5 C6 N2 -167.74(12) . . . . ?
N1 C5 C6 N3 -167.36(12) . . . 3_567 ?
N4 C5 C6 N3 12.39(18) . . . 3_567 ?
